data_4063718
loop_
_publ_author_name
'Mintcheva, Neli'
'Tanabe, Makoto'
'Osakada, Kohtaro'

_publ_section_title
;
 Synthesis and Characterization of Platinasilsesquioxane Complexes and
 Their Reaction with Arylboronic Acid
;
_journal_issue 1
_journal_name_full Organometallics
_journal_page_first 187
_journal_paper_doi 10.1021/om100880h
_journal_volume 30
_journal_year 2011
_chemical_formula_moiety 'C53 H55 N4 O3 Pt2 '
_chemical_formula_sum 'C53 H55 N4 O3 Pt2'
_chemical_formula_weight 1186.22
_space_group_IT_number 2
_symmetry_cell_setting triclinic
_symmetry_Int_Tables_number 2
_symmetry_space_group_name_Hall '-P 1'
_symmetry_space_group_name_H-M 'P -1'
_cell_angle_alpha 97.145(4)
_cell_angle_beta 91.049(3)
_cell_angle_gamma 106.634(5)
_cell_formula_units_Z 2
_cell_length_a 9.201(3)
_cell_length_b 15.417(5)
_cell_length_c 16.392(5)
_cell_measurement_reflns_used 5262
_cell_measurement_temperature 113.1
_cell_measurement_theta_max 27.5
_cell_measurement_theta_min 3.0
_cell_volume 2207.1(12)
_computing_cell_refinement CrystalClear
_computing_data_collection CrystalClear
_computing_data_reduction CrystalStructure
_computing_publication_material 'CrystalStructure 3.7.0'
_computing_structure_refinement CRYSTALS
_computing_structure_solution SIR97
_diffrn_detector_area_resol_mean 7.31
_diffrn_measured_fraction_theta_full 0.922
_diffrn_measured_fraction_theta_max 0.922
_diffrn_measurement_device_type 'Rigaku Saturn'
_diffrn_measurement_method \w
_diffrn_radiation_type 'Mo K\a'
_diffrn_radiation_wavelength 0.71070
_diffrn_reflns_av_R_equivalents 0.036
_diffrn_reflns_limit_h_max 9
_diffrn_reflns_limit_h_min -11
_diffrn_reflns_limit_k_max 20
_diffrn_reflns_limit_k_min -20
_diffrn_reflns_limit_l_max 21
_diffrn_reflns_limit_l_min -21
_diffrn_reflns_number 16044
_diffrn_reflns_theta_full 27.48
_diffrn_reflns_theta_max 27.48
_exptl_absorpt_coefficient_mu 6.356
_exptl_absorpt_correction_T_max 0.280
_exptl_absorpt_correction_T_min 0.153
_exptl_absorpt_correction_type multi-scan
_exptl_absorpt_process_details 'Jacobson, R. (1998) Private communication'
_exptl_crystal_colour colorless
_exptl_crystal_density_diffrn 1.785
_exptl_crystal_density_method 'not measured'
_exptl_crystal_description prism
_exptl_crystal_F_000 1162.00
_exptl_crystal_size_max 0.20
_exptl_crystal_size_mid 0.20
_exptl_crystal_size_min 0.20
_refine_diff_density_max 2.84
_refine_diff_density_min -2.19
_refine_ls_extinction_method none
_refine_ls_goodness_of_fit_ref 0.997
_refine_ls_hydrogen_treatment refall
_refine_ls_number_parameters 614
_refine_ls_number_reflns 6967
_refine_ls_R_factor_gt 0.0444
_refine_ls_shift/su_max 0.0001
_refine_ls_structure_factor_coef Fsqd
_refine_ls_weighting_details 'w = 1/[0.0011Fo^2^ + 1.0000\s(Fo^2^)]/(4Fo^2^)'
_refine_ls_weighting_scheme calc
_refine_ls_wR_factor_ref 0.1137
_reflns_number_gt 6921
_reflns_number_total 9307
_reflns_threshold_expression F^2^>2.0\s(F^2^)
_cod_data_source_file om100880h_si_001.cif
_cod_data_source_block complex3
_cod_original_cell_volume 2207.0(11)
_cod_original_formula_sum 'C53 H55 N4 O3 Pt2 '
_cod_database_code 4063718

loop_
_symmetry_equiv_pos_site_id
_symmetry_equiv_pos_as_xyz
1 +X,+Y,+Z
2 -X,-Y,-Z

loop_
_atom_site_label
_atom_site_type_symbol
_atom_site_fract_x
_atom_site_fract_y
_atom_site_fract_z
_atom_site_U_iso_or_equiv
_atom_site_adp_type
_atom_site_occupancy
_atom_site_symmetry_multiplicity
_atom_site_calc_flag
_atom_site_refinement_flags
Pt1 Pt 1.01990(4) 0.35358(2) 0.85351(2) 0.02602(9) Uani 1.00 1 d .
Pt2 Pt 0.65872(3) 0.16100(2) 0.40743(2) 0.01984(8) Uani 1.00 1 d .
O1 O 1.5002(7) 0.1406(4) 0.8119(4) 0.041(2) Uani 1.00 1 d .
O2 O 0.4465(7) 0.2994(4) 0.0986(3) 0.0356(18) Uani 1.00 1 d .
O3 O 0.360(2) 0.5728(11) 0.4563(9) 0.184(8) Uani 1.00 1 d .
N1 N 0.8653(7) 0.4277(4) 0.8864(4) 0.0271(18) Uani 1.00 1 d .
N2 N 0.9780(7) 0.3281(5) 0.9750(4) 0.0279(18) Uani 1.00 1 d .
N3 N 0.7059(7) 0.1077(4) 0.5130(3) 0.0220(17) Uani 1.00 1 d .
N4 N 0.4713(7) 0.1636(4) 0.4777(3) 0.0225(17) Uani 1.00 1 d .
C1 C 1.1728(9) 0.2849(6) 0.8332(4) 0.027(2) Uani 1.00 1 d .
C2 C 1.3260(9) 0.3308(6) 0.8246(5) 0.032(2) Uani 1.00 1 d .
C3 C 1.4423(10) 0.2879(6) 0.8183(5) 0.033(2) Uani 1.00 1 d .
C4 C 1.4009(10) 0.1932(6) 0.8180(4) 0.031(2) Uani 1.00 1 d .
C5 C 1.2484(10) 0.1441(6) 0.8234(5) 0.034(2) Uani 1.00 1 d .
C6 C 1.1372(10) 0.1898(6) 0.8298(5) 0.031(2) Uani 1.00 1 d .
C7 C 1.6593(10) 0.1910(7) 0.8178(7) 0.051(3) Uani 1.00 1 d .
C8 C 1.0389(9) 0.3775(6) 0.7360(5) 0.028(2) Uani 1.00 1 d .
C9 C 0.9691(9) 0.3097(5) 0.6707(5) 0.028(2) Uani 1.00 1 d .
C10 C 0.9699(10) 0.3276(5) 0.5902(5) 0.029(2) Uani 1.00 1 d .
C11 C 1.0389(10) 0.4144(6) 0.5706(5) 0.036(2) Uani 1.00 1 d .
C12 C 1.1082(12) 0.4826(6) 0.6336(5) 0.043(2) Uani 1.00 1 d .
C13 C 1.1109(11) 0.4651(7) 0.7148(5) 0.041(2) Uani 1.00 1 d .
C14 C 0.8183(10) 0.4813(6) 0.8385(5) 0.036(2) Uani 1.00 1 d .
C15 C 0.7245(10) 0.5329(6) 0.8648(6) 0.041(2) Uani 1.00 1 d .
C16 C 0.6754(11) 0.5287(6) 0.9440(6) 0.042(2) Uani 1.00 1 d .
C17 C 0.7222(11) 0.4754(7) 0.9943(6) 0.042(2) Uani 1.00 1 d .
C18 C 0.8165(9) 0.4247(6) 0.9641(5) 0.030(2) Uani 1.00 1 d .
C19 C 0.8758(10) 0.3670(6) 1.0129(5) 0.031(2) Uani 1.00 1 d .
C20 C 0.8305(10) 0.3499(7) 1.0911(5) 0.039(2) Uani 1.00 1 d .
C21 C 0.8891(10) 0.2940(7) 1.1330(5) 0.040(2) Uani 1.00 1 d .
C22 C 0.9918(11) 0.2559(7) 1.0949(5) 0.041(2) Uani 1.00 1 d .
C23 C 1.0321(10) 0.2726(6) 1.0161(5) 0.032(2) Uani 1.00 1 d .
C24 C 0.5909(9) 0.2033(5) 0.3067(5) 0.026(2) Uani 1.00 1 d .
C25 C 0.5535(9) 0.1470(5) 0.2315(4) 0.026(2) Uani 1.00 1 d .
C26 C 0.5030(9) 0.1759(6) 0.1609(4) 0.029(2) Uani 1.00 1 d .
C27 C 0.4897(8) 0.2632(6) 0.1650(4) 0.026(2) Uani 1.00 1 d .
C28 C 0.5267(9) 0.3222(6) 0.2388(5) 0.028(2) Uani 1.00 1 d .
C29 C 0.5712(10) 0.2920(6) 0.3067(5) 0.031(2) Uani 1.00 1 d .
C30 C 0.4201(12) 0.2416(7) 0.0221(5) 0.046(3) Uani 1.00 1 d .
C31 C 0.8499(9) 0.1634(5) 0.3497(4) 0.023(2) Uani 1.00 1 d .
C32 C 0.9676(8) 0.2450(6) 0.3507(5) 0.027(2) Uani 1.00 1 d .
C33 C 1.1033(9) 0.2479(6) 0.3122(5) 0.034(2) Uani 1.00 1 d .
C34 C 1.1257(8) 0.1688(6) 0.2714(5) 0.027(2) Uani 1.00 1 d .
C35 C 1.0102(9) 0.0875(6) 0.2685(5) 0.032(2) Uani 1.00 1 d .
C36 C 0.8760(10) 0.0857(6) 0.3081(5) 0.030(2) Uani 1.00 1 d .
C37 C 0.8267(8) 0.0765(5) 0.5251(4) 0.025(2) Uani 1.00 1 d .
C38 C 0.8434(9) 0.0342(5) 0.5927(5) 0.028(2) Uani 1.00 1 d .
C39 C 0.7322(10) 0.0219(5) 0.6501(5) 0.030(2) Uani 1.00 1 d .
C40 C 0.6102(8) 0.0534(5) 0.6380(4) 0.023(2) Uani 1.00 1 d .
C41 C 0.5986(8) 0.0961(5) 0.5699(4) 0.0199(18) Uani 1.00 1 d .
C42 C 0.4692(9) 0.1331(5) 0.5519(4) 0.023(2) Uani 1.00 1 d .
C43 C 0.3623(9) 0.1390(6) 0.6078(5) 0.029(2) Uani 1.00 1 d .
C44 C 0.2482(9) 0.1756(6) 0.5881(5) 0.033(2) Uani 1.00 1 d .
C45 C 0.2443(10) 0.2055(6) 0.5115(5) 0.033(2) Uani 1.00 1 d .
C46 C 0.3560(8) 0.1974(5) 0.4571(5) 0.026(2) Uani 1.00 1 d .
C47 C 0.305(4) 0.4747(15) 0.4239(17) 0.303(18) Uani 1.00 1 d .
C48 C 0.382(2) 0.4691(10) 0.3540(10) 0.112(6) Uani 1.00 1 d .
C49 C 0.466(3) 0.5485(8) 0.3365(14) 0.251(11) Uani 1.00 1 d .
C50 C 0.403(2) 0.6109(15) 0.3812(13) 0.150(10) Uani 1.00 1 d .
C51 C 0.688(3) 0.0384(12) 0.0130(19) 0.246(13) Uani 1.00 1 d .
C52 C 0.805(3) 0.0347(19) -0.056(2) 0.232(15) Uani 1.00 1 d .
C53 C 0.923(2) 0.0048(13) 0.0199(14) 0.136(9) Uani 1.00 1 d .
H1 H 1.3535 0.3949 0.8234 0.039 Uiso 1.00 1 c R
H2 H 1.5451 0.3220 0.8140 0.038 Uiso 1.00 1 c R
H3 H 1.2206 0.0796 0.8223 0.041 Uiso 1.00 1 c R
H4 H 1.0341 0.1551 0.8321 0.034 Uiso 1.00 1 c R
H5 H 1.6925 0.2015 0.7644 0.059 Uiso 1.00 1 c R
H6 H 1.7162 0.1568 0.8414 0.059 Uiso 1.00 1 c R
H7 H 1.6741 0.2479 0.8516 0.059 Uiso 1.00 1 c R
H8 H 0.9196 0.2497 0.6821 0.034 Uiso 1.00 1 c R
H9 H 0.9224 0.2797 0.5475 0.035 Uiso 1.00 1 c R
H10 H 1.0388 0.4264 0.5152 0.041 Uiso 1.00 1 c R
H11 H 1.1552 0.5426 0.6214 0.050 Uiso 1.00 1 c R
H12 H 1.1611 0.5131 0.7569 0.047 Uiso 1.00 1 c R
H13 H 0.8509 0.4826 0.7839 0.044 Uiso 1.00 1 c R
H14 H 0.6952 0.5706 0.8300 0.051 Uiso 1.00 1 c R
H15 H 0.6090 0.5628 0.9638 0.050 Uiso 1.00 1 c R
H16 H 0.6906 0.4736 1.0490 0.050 Uiso 1.00 1 c R
H17 H 0.7591 0.3773 1.1162 0.044 Uiso 1.00 1 c R
H18 H 0.8587 0.2822 1.1866 0.045 Uiso 1.00 1 c R
H19 H 1.0361 0.2183 1.1225 0.050 Uiso 1.00 1 c R
H20 H 1.1002 0.2434 0.9899 0.038 Uiso 1.00 1 c R
H21 H 0.5622 0.0867 0.2276 0.033 Uiso 1.00 1 c R
H22 H 0.4785 0.1355 0.1106 0.035 Uiso 1.00 1 c R
H23 H 0.5206 0.3829 0.2415 0.036 Uiso 1.00 1 c R
H24 H 0.5906 0.3322 0.3571 0.038 Uiso 1.00 1 c R
H25 H 0.5121 0.2512 -0.0055 0.060 Uiso 1.00 1 c R
H26 H 0.3459 0.2555 -0.0108 0.060 Uiso 1.00 1 c R
H27 H 0.3847 0.1795 0.0313 0.060 Uiso 1.00 1 c R
H28 H 0.9547 0.3000 0.3784 0.032 Uiso 1.00 1 c R
H29 H 1.1803 0.3045 0.3141 0.041 Uiso 1.00 1 c R
H30 H 1.2181 0.1703 0.2458 0.035 Uiso 1.00 1 c R
H31 H 1.0220 0.0328 0.2396 0.042 Uiso 1.00 1 c R
H32 H 0.7999 0.0288 0.3067 0.038 Uiso 1.00 1 c R
H33 H 0.9022 0.0837 0.4857 0.031 Uiso 1.00 1 c R
H34 H 0.9302 0.0137 0.6000 0.036 Uiso 1.00 1 c R
H35 H 0.7406 -0.0078 0.6966 0.036 Uiso 1.00 1 c R
H36 H 0.5333 0.0463 0.6766 0.029 Uiso 1.00 1 c R
H37 H 0.3671 0.1181 0.6597 0.037 Uiso 1.00 1 c R
H38 H 0.1734 0.1804 0.6262 0.041 Uiso 1.00 1 c R
H39 H 0.1664 0.2307 0.4965 0.041 Uiso 1.00 1 c R
H40 H 0.3521 0.2166 0.4044 0.033 Uiso 1.00 1 c R
H41 H 0.3109 0.4336 0.4615 0.366 Uiso 1.00 1 c R
H42 H 0.2016 0.4638 0.4056 0.366 Uiso 1.00 1 c R
H43 H 0.4457 0.4329 0.3663 0.125 Uiso 1.00 1 c R
H44 H 0.3183 0.4399 0.3065 0.125 Uiso 1.00 1 c R
H45 H 0.5680 0.5588 0.3560 0.296 Uiso 1.00 1 c R
H46 H 0.4628 0.5523 0.2791 0.296 Uiso 1.00 1 c R
H47 H 0.3163 0.6148 0.3512 0.202 Uiso 1.00 1 c R
H48 H 0.4740 0.6699 0.3928 0.202 Uiso 1.00 1 c R
H49 H 0.6173 -0.0201 0.0127 0.270 Uiso 1.00 1 c R
H50 H 0.6356 0.0815 0.0042 0.270 Uiso 1.00 1 c R
H51 H 0.7440 0.0565 0.0647 0.270 Uiso 1.00 1 c R
H52 H 0.7665 -0.0120 -0.1016 0.240 Uiso 1.00 1 c R
H53 H 0.8503 0.0909 -0.0764 0.240 Uiso 1.00 1 c R
H54 H 0.9466 0.0517 0.0658 0.155 Uiso 1.00 1 c R
H55 H 0.8692 -0.0514 0.0375 0.155 Uiso 1.00 1 c R

loop_
_atom_site_aniso_label
_atom_site_aniso_U_11
_atom_site_aniso_U_22
_atom_site_aniso_U_33
_atom_site_aniso_U_12
_atom_site_aniso_U_13
_atom_site_aniso_U_23
Pt1 0.0256(2) 0.0362(2) 0.01704(16) 0.00977(14) 0.00202(12) 0.00446(13)
Pt2 0.01982(18) 0.02720(18) 0.01418(14) 0.00922(12) 0.00146(11) 0.00343(12)
O1 0.032(3) 0.048(4) 0.045(4) 0.019(3) 0.004(2) -0.004(3)
O2 0.048(3) 0.044(3) 0.023(3) 0.024(3) 0.003(2) 0.011(2)
O3 0.30(2) 0.122(13) 0.111(13) 0.033(14) 0.001(13) 0.009(10)
N1 0.023(3) 0.030(3) 0.025(3) 0.002(3) 0.004(2) 0.007(2)
N2 0.027(3) 0.036(4) 0.018(3) 0.003(3) 0.003(2) 0.006(2)
N3 0.022(3) 0.026(3) 0.017(3) 0.008(2) -0.002(2) -0.002(2)
N4 0.030(3) 0.024(3) 0.018(3) 0.014(2) 0.002(2) 0.004(2)
C1 0.029(4) 0.037(4) 0.013(3) 0.007(3) 0.003(3) 0.001(3)
C2 0.028(4) 0.032(4) 0.037(4) 0.008(3) 0.008(3) 0.003(3)
C3 0.029(4) 0.047(5) 0.019(4) 0.006(4) 0.003(3) -0.000(3)
C4 0.035(5) 0.043(5) 0.017(3) 0.017(4) 0.002(3) -0.004(3)
C5 0.035(5) 0.036(5) 0.031(4) 0.013(4) 0.005(3) 0.001(3)
C6 0.028(4) 0.034(4) 0.024(4) 0.002(3) 0.006(3) -0.001(3)
C7 0.030(5) 0.060(7) 0.057(7) 0.020(5) -0.009(4) -0.023(5)
C8 0.028(4) 0.040(5) 0.020(3) 0.011(3) 0.006(3) 0.011(3)
C9 0.032(4) 0.026(4) 0.028(4) 0.011(3) 0.003(3) -0.001(3)
C10 0.038(4) 0.029(4) 0.021(4) 0.010(3) -0.001(3) 0.004(3)
C11 0.046(5) 0.037(5) 0.020(4) 0.007(4) -0.002(3) 0.005(3)
C12 0.060(6) 0.034(5) 0.031(5) 0.006(4) 0.013(4) 0.011(4)
C13 0.048(6) 0.044(5) 0.026(4) 0.006(4) 0.002(4) 0.001(4)
C14 0.038(5) 0.039(5) 0.034(4) 0.014(4) -0.001(3) 0.007(4)
C15 0.034(5) 0.035(5) 0.057(6) 0.016(4) -0.003(4) 0.005(4)
C16 0.036(5) 0.031(5) 0.057(6) 0.009(4) 0.010(4) 0.003(4)
C17 0.040(5) 0.048(6) 0.036(5) 0.015(4) 0.009(4) -0.004(4)
C18 0.026(4) 0.034(4) 0.029(4) 0.007(3) 0.002(3) 0.002(3)
C19 0.032(4) 0.032(4) 0.026(4) 0.006(3) 0.004(3) 0.002(3)
C20 0.025(4) 0.056(6) 0.029(4) 0.000(4) 0.004(3) 0.004(4)
C21 0.030(5) 0.056(6) 0.026(4) 0.001(4) 0.007(3) 0.008(4)
C22 0.046(5) 0.051(6) 0.028(4) 0.012(4) -0.000(4) 0.013(4)
C23 0.032(4) 0.042(5) 0.022(4) 0.008(3) 0.002(3) 0.008(3)
C24 0.025(4) 0.033(4) 0.024(4) 0.012(3) 0.003(3) 0.006(3)
C25 0.031(4) 0.029(4) 0.022(3) 0.011(3) 0.002(3) 0.006(3)
C26 0.036(4) 0.036(4) 0.015(3) 0.014(3) -0.002(3) -0.001(3)
C27 0.019(4) 0.043(5) 0.017(3) 0.009(3) 0.003(3) 0.008(3)
C28 0.029(4) 0.033(4) 0.027(4) 0.015(3) 0.006(3) 0.008(3)
C29 0.038(5) 0.032(4) 0.024(4) 0.015(4) 0.000(3) -0.004(3)
C30 0.063(7) 0.070(7) 0.016(4) 0.031(5) -0.001(4) 0.013(4)
C31 0.029(4) 0.031(4) 0.015(3) 0.015(3) -0.001(3) 0.009(3)
C32 0.020(4) 0.036(4) 0.025(4) 0.008(3) -0.000(3) 0.005(3)
C33 0.025(4) 0.046(5) 0.032(4) 0.007(4) -0.000(3) 0.014(4)
C34 0.011(3) 0.050(5) 0.026(4) 0.011(3) 0.004(3) 0.017(3)
C35 0.034(4) 0.053(5) 0.018(3) 0.025(4) 0.006(3) 0.010(3)
C36 0.034(5) 0.035(4) 0.025(4) 0.015(4) 0.011(3) 0.004(3)
C37 0.020(4) 0.037(4) 0.020(3) 0.010(3) -0.001(3) 0.006(3)
C38 0.024(4) 0.033(4) 0.033(4) 0.015(3) 0.002(3) 0.007(3)
C39 0.038(5) 0.023(4) 0.028(4) 0.005(3) 0.001(3) 0.011(3)
C40 0.021(4) 0.025(4) 0.025(4) 0.007(3) 0.005(3) 0.005(3)
C41 0.021(4) 0.019(3) 0.019(3) 0.004(3) -0.000(2) 0.001(2)
C42 0.024(4) 0.029(4) 0.021(3) 0.012(3) 0.006(3) 0.007(3)
C43 0.031(4) 0.041(5) 0.021(4) 0.016(3) 0.006(3) 0.009(3)
C44 0.020(4) 0.048(5) 0.034(4) 0.015(3) 0.007(3) 0.005(4)
C45 0.033(5) 0.043(5) 0.027(4) 0.017(4) 0.008(3) 0.008(3)
C46 0.018(4) 0.041(5) 0.022(3) 0.013(3) -0.000(3) 0.003(3)
C47 0.64(6) 0.072(15) 0.20(2) 0.09(2) 0.28(3) 0.030(16)
C48 0.140(15) 0.068(10) 0.103(13) 0.001(10) 0.086(12) -0.020(9)
C49 0.46(4) 0.022(6) 0.25(2) 0.030(13) 0.34(2) 0.020(10)
C50 0.24(2) 0.139(18) 0.129(17) 0.104(19) 0.107(18) 0.097(15)
C51 0.26(3) 0.050(11) 0.37(4) -0.022(14) 0.22(3) -0.078(17)
C52 0.19(2) 0.17(2) 0.24(3) -0.10(2) -0.07(2) 0.03(2)
C53 0.17(2) 0.085(14) 0.136(19) 0.010(14) 0.065(16) 0.000(13)

loop_
_atom_type_symbol
_atom_type_description
_atom_type_scat_dispersion_real
_atom_type_scat_dispersion_imag
_atom_type_scat_source
C C 0.003 0.002
;
International Tables for Crystallography
(1992, Vol. C, Tables 4.2.6.8 and 6.1.1.4)
;
H H 0.000 0.000
;
International Tables for Crystallography
(1992, Vol. C, Table 6.1.1.4)
;
N N 0.006 0.003
;
International Tables for Crystallography
(1992, Vol. C, Tables 4.2.6.8 and 6.1.1.4)
;
O O 0.011 0.006
;
International Tables for Crystallography
(1992, Vol. C, Tables 4.2.6.8 and 6.1.1.4)
;
Pt Pt -1.703 8.390
;
International Tables for Crystallography
(1992, Vol. C, Tables 4.2.6.8 and 6.1.1.4)
;

loop_
_geom_angle_atom_site_label_1
_geom_angle_atom_site_label_2
_geom_angle_atom_site_label_3
_geom_angle
_geom_angle_site_symmetry_1
_geom_angle_site_symmetry_3
N1 Pt1 N2 77.7(3) . .
N1 Pt1 C1 174.8(2) . .
N1 Pt1 C8 97.8(3) . .
N2 Pt1 C1 97.6(3) . .
N2 Pt1 C8 174.5(3) . .
C1 Pt1 C8 86.9(3) . .
N3 Pt2 N4 77.4(2) . .
N3 Pt2 C24 173.9(2) . .
N3 Pt2 C31 98.9(3) . .
N4 Pt2 C24 98.1(3) . .
N4 Pt2 C31 174.8(2) . .
C24 Pt2 C31 85.8(3) . .
C4 O1 C7 115.4(7) . .
C27 O2 C30 115.8(8) . .
C47 O3 C50 100.2(16) . .
Pt1 N1 C14 125.4(6) . .
Pt1 N1 C18 116.2(6) . .
C14 N1 C18 118.3(8) . .
Pt1 N2 C19 115.6(6) . .
Pt1 N2 C23 126.5(6) . .
C19 N2 C23 117.6(7) . .
Pt2 N3 C37 125.1(5) . .
Pt2 N3 C41 116.7(5) . .
C37 N3 C41 117.9(7) . .
Pt2 N4 C42 116.8(6) . .
Pt2 N4 C46 125.7(5) . .
C42 N4 C46 117.4(7) . .
Pt1 C1 C2 121.0(7) . .
Pt1 C1 C6 123.2(6) . .
C2 C1 C6 115.8(9) . .
C1 C2 C3 124.1(8) . .
C2 C3 C4 117.6(7) . .
O1 C4 C3 125.0(7) . .
O1 C4 C5 114.7(8) . .
C3 C4 C5 120.3(9) . .
C4 C5 C6 120.0(9) . .
C1 C6 C5 122.2(7) . .
Pt1 C8 C9 121.4(6) . .
Pt1 C8 C13 122.2(6) . .
C9 C8 C13 116.2(7) . .
C8 C9 C10 121.9(7) . .
C9 C10 C11 121.2(7) . .
C10 C11 C12 118.3(8) . .
C11 C12 C13 121.1(9) . .
C8 C13 C12 121.3(8) . .
N1 C14 C15 123.1(9) . .
C14 C15 C16 117.7(10) . .
C15 C16 C17 120.4(10) . .
C16 C17 C18 119.2(9) . .
N1 C18 C17 121.3(9) . .
N1 C18 C19 115.0(8) . .
C17 C18 C19 123.7(8) . .
N2 C19 C18 115.4(7) . .
N2 C19 C20 121.1(9) . .
C18 C19 C20 123.4(9) . .
C19 C20 C21 120.5(9) . .
C20 C21 C22 118.0(8) . .
C21 C22 C23 120.1(10) . .
N2 C23 C22 122.6(9) . .
Pt2 C24 C25 122.3(7) . .
Pt2 C24 C29 123.0(5) . .
C25 C24 C29 114.7(8) . .
C24 C25 C26 122.5(8) . .
C25 C26 C27 119.7(7) . .
O2 C27 C26 124.2(7) . .
O2 C27 C28 115.9(8) . .
C26 C27 C28 119.9(8) . .
C27 C28 C29 119.5(8) . .
C24 C29 C28 123.8(7) . .
Pt2 C31 C32 121.1(6) . .
Pt2 C31 C36 122.9(5) . .
C32 C31 C36 115.9(7) . .
C31 C32 C33 122.0(8) . .
C32 C33 C34 120.4(7) . .
C33 C34 C35 118.6(7) . .
C34 C35 C36 120.2(8) . .
C31 C36 C35 122.7(7) . .
N3 C37 C38 122.1(7) . .
C37 C38 C39 119.5(8) . .
C38 C39 C40 118.5(8) . .
C39 C40 C41 120.2(7) . .
N3 C41 C40 121.9(8) . .
N3 C41 C42 114.3(7) . .
C40 C41 C42 123.8(7) . .
N4 C42 C41 114.3(7) . .
N4 C42 C43 123.4(8) . .
C41 C42 C43 122.2(7) . .
C42 C43 C44 119.3(8) . .
C43 C44 C45 119.0(8) . .
C44 C45 C46 119.1(9) . .
N4 C46 C45 121.8(8) . .
O3 C47 C48 103(2) . .
C47 C48 C49 114.1(18) . .
C48 C49 C50 103(2) . .
O3 C50 C49 105(2) . .
C51 C52 C53 87(2) . .
C52 C53 C53 109.7(18) . 75502
C1 C2 H1 118.2 . .
C3 C2 H1 117.8 . .
C2 C3 H2 121.2 . .
C4 C3 H2 121.2 . .
C4 C5 H3 120.0 . .
C6 C5 H3 120.0 . .
C1 C6 H4 119.0 . .
C5 C6 H4 118.8 . .
O1 C7 H5 109.5 . .
O1 C7 H6 109.5 . .
O1 C7 H7 109.5 . .
H5 C7 H6 109.5 . .
H5 C7 H7 109.5 . .
H6 C7 H7 109.5 . .
C8 C9 H8 119.1 . .
C10 C9 H8 119.1 . .
C9 C10 H9 119.4 . .
C11 C10 H9 119.4 . .
C10 C11 H10 120.8 . .
C12 C11 H10 120.8 . .
C11 C12 H11 119.5 . .
C13 C12 H11 119.4 . .
C8 C13 H12 119.3 . .
C12 C13 H12 119.5 . .
N1 C14 H13 118.4 . .
C15 C14 H13 118.5 . .
C14 C15 H14 121.0 . .
C16 C15 H14 121.3 . .
C15 C16 H15 119.8 . .
C17 C16 H15 119.8 . .
C16 C17 H16 120.5 . .
C18 C17 H16 120.4 . .
C19 C20 H17 119.8 . .
C21 C20 H17 119.7 . .
C20 C21 H18 120.9 . .
C22 C21 H18 121.1 . .
C21 C22 H19 120.1 . .
C23 C22 H19 119.8 . .
N2 C23 H20 118.6 . .
C22 C23 H20 118.8 . .
C24 C25 H21 118.8 . .
C26 C25 H21 118.7 . .
C25 C26 H22 120.1 . .
C27 C26 H22 120.2 . .
C27 C28 H23 120.2 . .
C29 C28 H23 120.4 . .
C24 C29 H24 118.2 . .
C28 C29 H24 118.1 . .
O2 C30 H25 109.4 . .
O2 C30 H26 109.4 . .
O2 C30 H27 109.7 . .
H25 C30 H26 109.5 . .
H25 C30 H27 109.5 . .
H26 C30 H27 109.5 . .
C31 C32 H28 118.9 . .
C33 C32 H28 119.0 . .
C32 C33 H29 119.7 . .
C34 C33 H29 119.9 . .
C33 C34 H30 120.7 . .
C35 C34 H30 120.8 . .
C34 C35 H31 120.0 . .
C36 C35 H31 119.7 . .
C31 C36 H32 118.5 . .
C35 C36 H32 118.7 . .
N3 C37 H33 118.9 . .
C38 C37 H33 119.0 . .
C37 C38 H34 120.3 . .
C39 C38 H34 120.3 . .
C38 C39 H35 120.9 . .
C40 C39 H35 120.7 . .
C39 C40 H36 119.9 . .
C41 C40 H36 119.9 . .
C42 C43 H37 120.3 . .
C44 C43 H37 120.4 . .
C43 C44 H38 120.4 . .
C45 C44 H38 120.6 . .
C44 C45 H39 120.4 . .
C46 C45 H39 120.5 . .
N4 C46 H40 119.1 . .
C45 C46 H40 119.1 . .
O3 C47 H41 116.0 . .
O3 C47 H42 105.7 . .
C48 C47 H41 116.1 . .
C48 C47 H42 105.8 . .
H41 C47 H42 109.5 . .
C47 C48 H43 103.1 . .
C47 C48 H44 113.2 . .
C49 C48 H43 109.9 . .
C49 C48 H44 107.0 . .
H43 C48 H44 109.5 . .
C48 C49 H45 109.5 . .
C48 C49 H46 112.5 . .
C50 C49 H45 109.8 . .
C50 C49 H46 112.2 . .
H45 C49 H46 109.5 . .
O3 C50 H47 110.4 . .
O3 C50 H48 110.7 . .
C49 C50 H47 109.7 . .
C49 C50 H48 112.0 . .
H47 C50 H48 109.5 . .
C52 C51 H49 110.1 . .
C52 C51 H50 110.2 . .
C52 C51 H51 108.2 . .
H49 C51 H50 109.5 . .
H49 C51 H51 109.5 . .
H50 C51 H51 109.5 . .
C51 C52 H52 114.5 . .
C51 C52 H53 115.6 . .
C53 C52 H52 114.0 . .
C53 C52 H53 114.6 . .
H52 C52 H53 109.5 . .
C52 C53 H54 108.6 . .
C52 C53 H55 109.3 . .
C53 C53 H54 110.1 75502 .
C53 C53 H55 109.6 75502 .
H54 C53 H55 109.5 . .

loop_
_geom_bond_atom_site_label_1
_geom_bond_atom_site_label_2
_geom_bond_distance
_geom_bond_site_symmetry_2
Pt1 N1 2.104(8) .
Pt1 N2 2.098(6) .
Pt1 C1 1.998(10) .
Pt1 C8 2.007(8) .
Pt2 N3 2.095(7) .
Pt2 N4 2.098(6) .
Pt2 C24 2.002(9) .
Pt2 C31 2.006(8) .
O1 C4 1.381(13) .
O1 C7 1.442(10) .
O2 C27 1.384(11) .
O2 C30 1.418(10) .
O3 C47 1.48(2) .
O3 C50 1.44(2) .
N1 C14 1.356(13) .
N1 C18 1.359(11) .
N2 C19 1.371(12) .
N2 C23 1.346(13) .
N3 C37 1.352(12) .
N3 C41 1.360(10) .
N4 C42 1.356(10) .
N4 C46 1.363(12) .
C1 C2 1.403(11) .
C1 C6 1.401(13) .
C2 C3 1.410(15) .
C3 C4 1.398(13) .
C4 C5 1.401(12) .
C5 C6 1.398(15) .
C8 C9 1.401(10) .
C8 C13 1.413(13) .
C9 C10 1.381(12) .
C10 C11 1.386(12) .
C11 C12 1.379(12) .
C12 C13 1.391(14) .
C14 C15 1.373(15) .
C15 C16 1.386(15) .
C16 C17 1.377(16) .
C17 C18 1.384(15) .
C18 C19 1.473(14) .
C19 C20 1.389(12) .
C20 C21 1.380(16) .
C21 C22 1.371(15) .
C22 C23 1.384(13) .
C24 C25 1.393(10) .
C24 C29 1.429(14) .
C25 C26 1.408(12) .
C26 C27 1.379(14) .
C27 C28 1.393(11) .
C28 C29 1.359(13) .
C31 C32 1.404(10) .
C31 C36 1.388(13) .
C32 C33 1.401(12) .
C33 C34 1.387(14) .
C34 C35 1.387(11) .
C35 C36 1.400(13) .
C37 C38 1.382(12) .
C38 C39 1.392(12) .
C39 C40 1.365(13) .
C40 C41 1.382(11) .
C41 C42 1.500(13) .
C42 C43 1.371(12) .
C43 C44 1.378(14) .
C44 C45 1.393(13) .
C45 C46 1.395(12) .
C47 C48 1.37(3) .
C48 C49 1.31(2) .
C49 C50 1.40(3) .
C51 C52 1.58(4) .
C52 C53 1.83(4) .
C53 C53 1.60(3) 75502
C2 H1 0.950 .
C3 H2 0.950 .
C5 H3 0.950 .
C6 H4 0.950 .
C7 H5 0.950 .
C7 H6 0.950 .
C7 H7 0.950 .
C9 H8 0.950 .
C10 H9 0.950 .
C11 H10 0.950 .
C12 H11 0.950 .
C13 H12 0.950 .
C14 H13 0.950 .
C15 H14 0.950 .
C16 H15 0.950 .
C17 H16 0.950 .
C20 H17 0.950 .
C21 H18 0.950 .
C22 H19 0.950 .
C23 H20 0.950 .
C25 H21 0.950 .
C26 H22 0.950 .
C28 H23 0.950 .
C29 H24 0.950 .
C30 H25 0.950 .
C30 H26 0.950 .
C30 H27 0.950 .
C32 H28 0.950 .
C33 H29 0.950 .
C34 H30 0.950 .
C35 H31 0.950 .
C36 H32 0.950 .
C37 H33 0.950 .
C38 H34 0.950 .
C39 H35 0.950 .
C40 H36 0.950 .
C43 H37 0.950 .
C44 H38 0.950 .
C45 H39 0.950 .
C46 H40 0.950 .
C47 H41 0.950 .
C47 H42 0.950 .
C48 H43 0.950 .
C48 H44 0.950 .
C49 H45 0.950 .
C49 H46 0.950 .
C50 H47 0.950 .
C50 H48 0.950 .
C51 H49 0.950 .
C51 H50 0.950 .
C51 H51 0.950 .
C52 H52 0.950 .
C52 H53 0.950 .
C53 H54 0.950 .
C53 H55 0.950 .

loop_
_geom_contact_atom_site_label_1
_geom_contact_atom_site_label_2
_geom_contact_distance
_geom_contact_site_symmetry_2
Pt1 C7 3.526(8) 45501
Pt2 C40 3.499(6) 65602
O1 C40 3.300(10) 65501
O1 C43 3.551(11) 65501
O2 C15 3.391(13) 66602
O2 C16 3.302(13) 66602
O2 C20 3.401(11) 55401
N1 C19 3.558(9) 76702
N2 C16 3.449(10) 76702
N2 C17 3.439(10) 76702
N4 C38 3.599(9) 65602
N4 C39 3.372(9) 65602
N4 C40 3.505(9) 65602
C3 C30 3.500(12) 65601
C4 C30 3.326(11) 65601
C4 C43 3.430(11) 65501
C5 C30 3.550(12) 65601
C7 Pt1 3.526(8) 65501
C7 C40 3.353(13) 65501
C11 C47 3.48(3) 65501
C14 C20 3.585(11) 76702
C15 O2 3.391(13) 66602
C15 C22 3.520(12) 76702
C15 C23 3.515(11) 76702
C16 O2 3.302(13) 66602
C16 N2 3.449(10) 76702
C16 C23 3.431(11) 76702
C17 N2 3.439(10) 76702
C18 C18 3.587(10) 76702
C18 C19 3.595(11) 76702
C19 N1 3.558(9) 76702
C19 C18 3.595(11) 76702
C20 O2 3.401(11) 55601
C20 C14 3.585(11) 76702
C20 C27 3.351(11) 55601
C21 C26 3.564(11) 55601
C22 C15 3.520(12) 76702
C23 C15 3.515(11) 76702
C23 C16 3.431(11) 76702
C26 C21 3.564(11) 55401
C27 C20 3.351(11) 55401
C28 C48 3.35(2) .
C30 C3 3.500(12) 45401
C30 C4 3.326(11) 45401
C30 C5 3.550(12) 45401
C33 C46 3.598(13) 65501
C34 C46 3.583(11) 65501
C35 C38 3.593(14) 75602
C38 N4 3.599(9) 65602
C38 C35 3.593(14) 75602
C38 C46 3.500(11) 65602
C39 N4 3.372(9) 65602
C39 C46 3.476(11) 65602
C40 Pt2 3.499(6) 65602
C40 O1 3.300(10) 45501
C40 N4 3.505(9) 65602
C40 C7 3.353(13) 45501
C41 C41 3.522(9) 65602
C43 O1 3.551(11) 45501
C43 C4 3.430(11) 45501
C46 C33 3.598(13) 45501
C46 C34 3.583(11) 45501
C46 C38 3.500(11) 65602
C46 C39 3.476(11) 65602
C47 C11 3.48(3) 45501
C48 C28 3.35(2) .
C51 C51 3.33(3) 65502
Pt1 H5 3.413 45501
Pt1 H6 3.468 45501
Pt1 H7 3.130 45501
Pt1 H16 3.386 76702
Pt2 H9 3.274 .
Pt2 H36 3.289 65602
O1 H21 3.362 75602
O1 H25 3.239 65601
O1 H32 3.556 75602
O1 H36 2.570 65501
O1 H37 2.698 65501
O2 H14 2.839 66602
O2 H15 2.640 66602
O2 H16 3.175 55401
O2 H17 2.776 55401
O2 H20 3.450 45401
O3 H10 3.402 45501
O3 H11 3.327 45501
O3 H24 3.187 66602
O3 H41 3.328 66602
O3 H43 3.410 66602
N1 H2 3.064 45501
N1 H7 2.808 45501
N2 H6 3.506 45501
N2 H7 3.260 45501
N2 H53 3.492 55601
N3 H8 3.488 .
N3 H9 2.808 .
N4 H48 3.035 66602
C1 H26 3.137 65601
C1 H38 3.571 65501
C2 H16 3.481 76702
C2 H26 3.089 65601
C2 H46 2.965 76602
C3 H25 3.103 65601
C3 H26 3.012 65601
C3 H37 3.360 65501
C3 H46 3.029 76602
C4 H25 2.991 65601
C4 H26 2.952 65601
C4 H27 3.532 65601
C4 H36 3.516 65501
C4 H37 2.681 65501
C5 H25 3.576 65601
C5 H26 3.002 65601
C5 H27 3.531 65601
C5 H31 3.164 75602
C5 H32 3.118 75602
C5 H37 2.940 65501
C5 H38 3.440 65501
C5 H55 2.903 75602
C6 H26 3.097 65601
C6 H31 3.362 75602
C6 H38 3.349 65501
C6 H53 3.175 55601
C6 H55 3.222 75602
C7 H8 3.310 65501
C7 H25 3.358 65601
C7 H36 2.969 65501
C7 H37 3.536 65501
C7 H53 3.252 65601
C8 H47 3.582 66602
C9 H5 3.157 45501
C9 H38 3.142 65501
C9 H47 3.194 66602
C10 H28 3.440 .
C10 H38 3.425 65501
C10 H39 2.990 65501
C10 H47 3.140 66602
C11 H10 3.217 76602
C11 H28 3.374 .
C11 H39 3.460 65501
C11 H41 3.069 65501
C11 H42 3.185 65501
C11 H42 3.287 66602
C11 H47 3.461 66602
C12 H10 3.401 76602
C12 H24 3.346 76602
C12 H28 3.588 76602
C12 H41 3.532 65501
C12 H42 3.261 66602
C12 H45 3.226 76602
C13 H17 3.398 76702
C13 H23 3.528 76602
C13 H45 3.295 76602
C14 H2 2.948 45501
C14 H7 3.496 45501
C14 H44 3.192 66602
C14 H46 3.078 66602
C14 H47 3.326 66602
C15 H1 3.470 45501
C15 H2 3.193 45501
C15 H23 3.450 66602
C15 H44 2.927 66602
C15 H46 2.837 66602
C16 H1 3.495 45501
C16 H2 3.489 45501
C16 H15 3.111 66702
C16 H16 3.361 66702
C16 H20 3.550 76702
C16 H26 3.431 66602
C17 H1 3.578 76702
C17 H2 3.587 45501
C17 H15 3.042 66702
C17 H25 3.445 55601
C18 H2 3.367 45501
C18 H7 3.027 45501
C18 H25 3.368 55601
C19 H7 3.235 45501
C19 H25 3.299 55601
C20 H12 3.043 76702
C20 H25 3.175 55601
C21 H12 3.434 76702
C21 H51 3.546 55601
C22 H14 3.407 76702
C22 H51 3.234 55601
C22 H53 3.499 55601
C22 H54 3.029 55601
C23 H15 3.523 76702
C23 H26 3.008 65601
C23 H53 3.019 55601
C23 H54 3.471 55601
C24 H18 3.237 55401
C24 H30 3.431 45501
C25 H18 3.143 55401
C25 H30 3.217 45501
C25 H35 3.276 65602
C25 H36 3.404 65602
C25 H52 3.563 65502
C26 H17 3.488 55401
C26 H18 3.206 55401
C26 H30 2.976 45501
C26 H49 3.428 65502
C26 H50 3.225 .
C26 H51 3.540 .
C26 H52 3.032 65502
C27 H14 3.452 66602
C27 H17 2.794 55401
C27 H18 3.332 55401
C27 H30 2.932 45501
C28 H12 3.237 76602
C28 H14 3.238 66602
C28 H17 2.979 55401
C28 H18 3.389 55401
C28 H29 3.389 45501
C28 H30 3.135 45501
C28 H43 2.782 .
C28 H44 3.126 .
C29 H11 3.114 76602
C29 H12 3.581 76602
C29 H18 3.353 55401
C29 H30 3.316 45501
C29 H43 2.820 .
C30 H15 3.085 66602
C30 H17 3.431 55401
C30 H20 2.989 45401
C30 H49 3.307 65502
C30 H50 3.571 .
C30 H55 3.371 65502
C31 H9 3.458 .
C31 H18 3.413 55401
C31 H39 3.569 65501
C32 H9 3.257 .
C32 H10 3.539 .
C32 H18 3.030 55401
C32 H39 3.051 65501
C32 H42 3.440 65501
C33 H18 3.219 55401
C33 H19 3.110 55401
C33 H39 3.124 65501
C33 H40 2.906 65501
C33 H41 3.576 65501
C33 H42 3.346 65501
C33 H44 3.066 65501
C34 H19 2.822 55401
C34 H35 3.161 75602
C34 H40 2.862 65501
C35 H3 3.027 75602
C35 H19 3.285 55401
C35 H34 2.943 75602
C35 H35 2.972 75602
C35 H54 3.314 .
C36 H3 3.021 75602
C36 H34 3.136 75602
C36 H37 3.404 65602
C37 H8 3.375 .
C37 H9 2.975 .
C37 H34 3.519 75602
C37 H38 3.422 65501
C37 H39 3.423 65501
C38 H8 3.332 .
C38 H31 3.387 75602
C38 H33 3.521 75602
C38 H38 3.212 65501
C39 H5 3.259 45501
C39 H6 3.571 45501
C39 H8 3.409 .
C39 H21 3.548 65602
C39 H31 3.228 75602
C39 H40 3.528 65602
C40 H5 2.803 45501
C40 H6 3.504 45501
C40 H8 3.497 .
C40 H21 3.374 65602
C41 H5 3.371 45501
C41 H8 3.525 .
C41 H9 3.535 .
C42 H48 2.950 66602
C43 H32 3.106 65602
C43 H48 2.901 66602
C44 H33 3.404 45501
C44 H34 3.285 45501
C44 H48 2.933 66602
C45 H9 3.502 45501
C45 H33 3.159 45501
C45 H34 3.548 65602
C45 H41 3.594 .
C45 H48 3.019 66602
C46 H30 3.598 45501
C46 H34 3.557 65602
C46 H35 3.504 65602
C46 H48 3.075 66602
C47 H10 2.855 45501
C47 H28 3.553 45501
C47 H29 2.909 45501
C48 H13 3.381 66602
C48 H14 3.033 66602
C48 H23 2.688 .
C48 H24 3.235 .
C48 H29 2.677 45501
C49 H1 3.207 76602
C49 H2 3.378 76602
C49 H13 3.372 66602
C49 H14 3.172 66602
C49 H23 2.994 .
C50 H2 3.482 76602
C50 H13 3.425 66602
C51 H6 3.513 45401
C51 H22 3.114 .
C51 H22 3.135 65502
C51 H27 3.218 65502
C51 H49 2.763 65502
C51 H50 3.011 65502
C52 H4 3.160 55401
C52 H6 2.936 45401
C52 H20 3.554 55401
C52 H22 3.143 65502
C52 H27 3.344 65502
C53 H3 3.180 75602
C53 H19 3.367 55401
C53 H27 3.395 65502
H1 C15 3.470 65501
H1 C16 3.495 65501
H1 C17 3.578 76702
H1 C49 3.207 76602
H1 H14 3.503 65501
H1 H15 3.516 65501
H1 H15 3.461 76702
H1 H16 2.845 76702
H1 H23 3.589 76602
H1 H45 3.160 76602
H1 H46 2.449 76602
H2 N1 3.064 65501
H2 C14 2.948 65501
H2 C15 3.193 65501
H2 C16 3.489 65501
H2 C17 3.587 65501
H2 C18 3.367 65501
H2 C49 3.378 76602
H2 C50 3.482 76602
H2 H13 3.264 65501
H2 H25 3.270 65601
H2 H26 3.537 65601
H2 H46 2.626 76602
H2 H47 3.159 76602
H2 H48 3.411 76602
H3 C35 3.027 75602
H3 C36 3.021 75602
H3 C53 3.180 75602
H3 H26 3.524 65601
H3 H31 2.505 75602
H3 H32 2.496 75602
H3 H37 3.057 65501
H3 H49 3.412 75602
H3 H51 3.045 75602
H3 H54 3.013 75602
H3 H55 2.503 75602
H4 C52 3.160 55601
H4 H6 2.939 45501
H4 H31 2.884 75602
H4 H52 3.323 55601
H4 H53 2.365 55601
H4 H55 3.085 75602
H5 Pt1 3.413 65501
H5 C9 3.157 65501
H5 C39 3.259 65501
H5 C40 2.803 65501
H5 C41 3.371 65501
H5 H8 2.490 65501
H5 H35 3.433 65501
H5 H36 2.646 65501
H5 H37 3.260 65501
H6 Pt1 3.468 65501
H6 N2 3.506 65501
H6 C39 3.571 65501
H6 C40 3.504 65501
H6 C51 3.513 65601
H6 C52 2.936 65601
H6 H4 2.939 65501
H6 H8 3.456 65501
H6 H25 3.573 65601
H6 H35 3.313 65501
H6 H36 3.175 65501
H6 H50 3.060 65601
H6 H52 3.023 65601
H6 H53 2.316 65601
H7 Pt1 3.130 65501
H7 N1 2.808 65501
H7 N2 3.260 65501
H7 C14 3.496 65501
H7 C18 3.027 65501
H7 C19 3.235 65501
H7 H25 2.802 65601
H7 H53 3.573 65601
H8 N3 3.488 .
H8 C7 3.310 45501
H8 C37 3.375 .
H8 C38 3.332 .
H8 C39 3.409 .
H8 C40 3.497 .
H8 C41 3.525 .
H8 H5 2.490 45501
H8 H6 3.456 45501
H8 H38 2.949 65501
H8 H47 3.494 66602
H9 Pt2 3.274 .
H9 N3 2.808 .
H9 C31 3.458 .
H9 C32 3.257 .
H9 C37 2.975 .
H9 C41 3.535 .
H9 C45 3.502 65501
H9 H28 2.839 .
H9 H33 3.017 .
H9 H38 3.427 65501
H9 H39 2.682 65501
H9 H47 3.425 66602
H10 O3 3.402 65501
H10 C11 3.217 76602
H10 C12 3.401 76602
H10 C32 3.539 .
H10 C47 2.855 65501
H10 H10 2.666 76602
H10 H11 3.006 76602
H10 H28 2.721 .
H10 H39 3.519 65501
H10 H41 2.646 65501
H10 H42 2.380 65501
H10 H42 3.338 66602
H11 O3 3.327 65501
H11 C29 3.114 76602
H11 H10 3.006 76602
H11 H23 3.524 76602
H11 H24 2.556 76602
H11 H28 2.883 76602
H11 H41 3.487 65501
H11 H42 3.276 66602
H11 H43 3.581 76602
H11 H45 3.384 76602
H12 C20 3.043 76702
H12 C21 3.434 76702
H12 C28 3.237 76602
H12 C29 3.581 76602
H12 H16 3.398 76702
H12 H17 2.466 76702
H12 H18 3.234 76702
H12 H23 2.907 76602
H12 H24 3.542 76602
H12 H45 3.480 76602
H13 C48 3.381 66602
H13 C49 3.372 66602
H13 C50 3.425 66602
H13 H2 3.264 45501
H13 H42 3.374 66602
H13 H44 2.733 66602
H13 H46 2.924 66602
H13 H47 2.693 66602
H14 O2 2.839 66602
H14 C22 3.407 76702
H14 C27 3.452 66602
H14 C28 3.238 66602
H14 C48 3.033 66602
H14 C49 3.172 66602
H14 H1 3.503 45501
H14 H19 3.465 76702
H14 H23 2.602 66602
H14 H29 3.251 76602
H14 H43 3.436 66602
H14 H44 2.222 66602
H14 H46 2.527 66602
H15 O2 2.640 66602
H15 C16 3.111 66702
H15 C17 3.042 66702
H15 C23 3.523 76702
H15 C30 3.085 66602
H15 H1 3.516 45501
H15 H1 3.461 76702
H15 H15 2.759 66702
H15 H16 2.649 66702
H15 H20 3.384 76702
H15 H25 3.363 66602
H15 H26 2.720 66602
H16 Pt1 3.386 76702
H16 O2 3.175 55601
H16 C2 3.481 76702
H16 C16 3.361 66702
H16 H1 2.845 76702
H16 H12 3.398 76702
H16 H15 2.649 66702
H16 H25 3.349 55601
H17 O2 2.776 55601
H17 C13 3.398 76702
H17 C26 3.488 55601
H17 C27 2.794 55601
H17 C28 2.979 55601
H17 C30 3.431 55601
H17 H12 2.466 76702
H17 H23 3.045 55601
H17 H25 3.044 55601
H18 C24 3.237 55601
H18 C25 3.143 55601
H18 C26 3.206 55601
H18 C27 3.332 55601
H18 C28 3.389 55601
H18 C29 3.353 55601
H18 C31 3.413 55601
H18 C32 3.030 55601
H18 C33 3.219 55601
H18 H12 3.234 76702
H18 H21 3.584 55601
H18 H28 3.207 55601
H18 H29 3.501 55601
H19 C33 3.110 55601
H19 C34 2.822 55601
H19 C35 3.285 55601
H19 C53 3.367 55601
H19 H14 3.465 76702
H19 H26 3.582 65601
H19 H29 3.344 55601
H19 H30 2.896 55601
H19 H51 3.134 55601
H19 H54 2.510 55601
H20 O2 3.450 65601
H20 C16 3.550 76702
H20 C30 2.989 65601
H20 C52 3.554 55601
H20 H15 3.384 76702
H20 H26 2.215 65601
H20 H27 3.140 65601
H20 H53 2.859 55601
H20 H54 3.295 55601
H20 H55 3.032 75602
H21 O1 3.362 75602
H21 C39 3.548 65602
H21 C40 3.374 65602
H21 H18 3.584 55401
H21 H35 3.057 65602
H21 H36 2.694 65602
H21 H51 3.232 .
H21 H52 3.454 65502
H22 C51 3.114 .
H22 C51 3.135 65502
H22 C52 3.143 65502
H22 H30 3.402 45501
H22 H49 3.292 .
H22 H49 2.483 65502
H22 H50 2.499 .
H22 H50 3.491 65502
H22 H51 3.092 .
H22 H52 2.488 65502
H23 C13 3.528 76602
H23 C15 3.450 66602
H23 C48 2.688 .
H23 C49 2.994 .
H23 H1 3.589 76602
H23 H11 3.524 76602
H23 H12 2.907 76602
H23 H14 2.602 66602
H23 H17 3.045 55401
H23 H29 3.318 45501
H23 H43 2.284 .
H23 H44 2.479 .
H23 H45 3.015 .
H23 H46 2.809 .
H24 O3 3.187 66602
H24 C12 3.346 76602
H24 C48 3.235 .
H24 H11 2.556 76602
H24 H12 3.542 76602
H24 H43 2.311 .
H24 H44 3.517 .
H24 H45 3.560 .
H25 O1 3.239 45401
H25 C3 3.103 45401
H25 C4 2.991 45401
H25 C5 3.576 45401
H25 C7 3.358 45401
H25 C17 3.445 55401
H25 C18 3.368 55401
H25 C19 3.299 55401
H25 C20 3.175 55401
H25 H2 3.270 45401
H25 H6 3.573 45401
H25 H7 2.802 45401
H25 H15 3.363 66602
H25 H16 3.349 55401
H25 H17 3.044 55401
H25 H49 3.403 65502
H25 H50 3.155 .
H26 C1 3.137 45401
H26 C2 3.089 45401
H26 C3 3.012 45401
H26 C4 2.952 45401
H26 C5 3.002 45401
H26 C6 3.097 45401
H26 C16 3.431 66602
H26 C23 3.008 45401
H26 H2 3.537 45401
H26 H3 3.524 45401
H26 H15 2.720 66602
H26 H19 3.582 45401
H26 H20 2.215 45401
H26 H55 3.174 65502
H27 C4 3.532 45401
H27 C5 3.531 45401
H27 C51 3.218 65502
H27 C52 3.344 65502
H27 C53 3.395 65502
H27 H20 3.140 45401
H27 H49 2.469 65502
H27 H50 3.111 .
H27 H52 2.946 65502
H27 H55 2.709 65502
H28 C10 3.440 .
H28 C11 3.374 .
H28 C12 3.588 76602
H28 C47 3.553 65501
H28 H9 2.839 .
H28 H10 2.721 .
H28 H11 2.883 76602
H28 H18 3.207 55401
H28 H39 3.202 65501
H28 H41 3.480 65501
H28 H42 2.851 65501
H29 C28 3.389 65501
H29 C47 2.909 65501
H29 C48 2.677 65501
H29 H14 3.251 76602
H29 H18 3.501 55401
H29 H19 3.344 55401
H29 H23 3.318 65501
H29 H39 3.321 65501
H29 H40 2.857 65501
H29 H41 2.928 65501
H29 H42 2.668 65501
H29 H43 2.711 65501
H29 H44 2.130 65501
H30 C24 3.431 65501
H30 C25 3.217 65501
H30 C26 2.976 65501
H30 C27 2.932 65501
H30 C28 3.135 65501
H30 C29 3.316 65501
H30 C46 3.598 65501
H30 H19 2.896 55401
H30 H22 3.402 65501
H30 H35 2.903 75602
H30 H40 2.775 65501
H30 H52 3.216 75502
H31 C5 3.164 75602
H31 C6 3.362 75602
H31 C38 3.387 75602
H31 C39 3.228 75602
H31 H3 2.505 75602
H31 H4 2.884 75602
H31 H34 2.868 75602
H31 H35 2.552 75602
H31 H52 3.057 75502
H31 H53 3.507 75502
H31 H54 2.990 .
H31 H55 3.515 .
H32 O1 3.556 75602
H32 C5 3.118 75602
H32 C43 3.106 65602
H32 H3 2.496 75602
H32 H34 3.159 75602
H32 H36 2.982 65602
H32 H37 2.479 65602
H33 C38 3.521 75602
H33 C44 3.404 65501
H33 C45 3.159 65501
H33 H9 3.017 .
H33 H34 2.736 75602
H33 H38 3.249 65501
H33 H39 2.794 65501
H34 C35 2.943 75602
H34 C36 3.136 75602
H34 C37 3.519 75602
H34 C44 3.285 65501
H34 C45 3.548 65602
H34 C46 3.557 65602
H34 H31 2.868 75602
H34 H32 3.159 75602
H34 H33 2.736 75602
H34 H34 3.564 75602
H34 H38 2.862 65501
H35 C25 3.276 65602
H35 C34 3.161 75602
H35 C35 2.972 75602
H35 C46 3.504 65602
H35 H5 3.433 45501
H35 H6 3.313 45501
H35 H21 3.057 65602
H35 H30 2.903 75602
H35 H31 2.552 75602
H35 H40 3.297 65602
H35 H52 3.322 55601
H36 Pt2 3.289 65602
H36 O1 2.570 45501
H36 C4 3.516 45501
H36 C7 2.969 45501
H36 C25 3.404 65602
H36 H5 2.646 45501
H36 H6 3.175 45501
H36 H21 2.694 65602
H36 H32 2.982 65602
H37 O1 2.698 45501
H37 C3 3.360 45501
H37 C4 2.681 45501
H37 C5 2.940 45501
H37 C7 3.536 45501
H37 C36 3.404 65602
H37 H3 3.057 45501
H37 H5 3.260 45501
H37 H32 2.479 65602
H37 H48 3.401 66602
H38 C1 3.571 45501
H38 C5 3.440 45501
H38 C6 3.349 45501
H38 C9 3.142 45501
H38 C10 3.425 45501
H38 C37 3.422 45501
H38 C38 3.212 45501
H38 H8 2.949 45501
H38 H9 3.427 45501
H38 H33 3.249 45501
H38 H34 2.862 45501
H38 H48 3.447 66602
H39 C10 2.990 45501
H39 C11 3.460 45501
H39 C31 3.569 45501
H39 C32 3.051 45501
H39 C33 3.124 45501
H39 C37 3.423 45501
H39 H9 2.682 45501
H39 H10 3.519 45501
H39 H28 3.202 45501
H39 H29 3.321 45501
H39 H33 2.794 45501
H39 H41 3.158 .
H39 H48 3.573 66602
H40 C33 2.906 45501
H40 C34 2.862 45501
H40 C39 3.528 65602
H40 H29 2.857 45501
H40 H30 2.775 45501
H40 H35 3.297 65602
H40 H41 3.490 .
H40 H43 3.338 .
H41 O3 3.328 66602
H41 C11 3.069 45501
H41 C12 3.532 45501
H41 C33 3.576 45501
H41 C45 3.594 .
H41 H10 2.646 45501
H41 H11 3.487 45501
H41 H28 3.480 45501
H41 H29 2.928 45501
H41 H39 3.158 .
H41 H40 3.490 .
H41 H43 3.591 66602
H41 H45 3.149 66602
H42 C11 3.185 45501
H42 C11 3.287 66602
H42 C12 3.261 66602
H42 C32 3.440 45501
H42 C33 3.346 45501
H42 H10 2.380 45501
H42 H10 3.338 66602
H42 H11 3.276 66602
H42 H13 3.374 66602
H42 H28 2.851 45501
H42 H29 2.668 45501
H43 O3 3.410 66602
H43 C28 2.782 .
H43 C29 2.820 .
H43 H11 3.581 76602
H43 H14 3.436 66602
H43 H23 2.284 .
H43 H24 2.311 .
H43 H29 2.711 45501
H43 H40 3.338 .
H43 H41 3.591 66602
H44 C14 3.192 66602
H44 C15 2.927 66602
H44 C28 3.126 .
H44 C33 3.066 45501
H44 H13 2.733 66602
H44 H14 2.222 66602
H44 H23 2.479 .
H44 H24 3.517 .
H44 H29 2.130 45501
H45 C12 3.226 76602
H45 C13 3.295 76602
H45 H1 3.160 76602
H45 H11 3.384 76602
H45 H12 3.480 76602
H45 H23 3.015 .
H45 H24 3.560 .
H45 H41 3.149 66602
H46 C2 2.965 76602
H46 C3 3.029 76602
H46 C14 3.078 66602
H46 C15 2.837 66602
H46 H1 2.449 76602
H46 H2 2.626 76602
H46 H13 2.924 66602
H46 H14 2.527 66602
H46 H23 2.809 .
H47 C8 3.582 66602
H47 C9 3.194 66602
H47 C10 3.140 66602
H47 C11 3.461 66602
H47 C14 3.326 66602
H47 H2 3.159 76602
H47 H8 3.494 66602
H47 H9 3.425 66602
H47 H13 2.693 66602
H48 N4 3.035 66602
H48 C42 2.950 66602
H48 C43 2.901 66602
H48 C44 2.933 66602
H48 C45 3.019 66602
H48 C46 3.075 66602
H48 H2 3.411 76602
H48 H37 3.401 66602
H48 H38 3.447 66602
H48 H39 3.573 66602
H49 C26 3.428 65502
H49 C30 3.307 65502
H49 C51 2.763 65502
H49 H3 3.412 75602
H49 H22 3.292 .
H49 H22 2.483 65502
H49 H25 3.403 65502
H49 H27 2.469 65502
H49 H49 2.452 65502
H49 H50 2.244 65502
H49 H51 3.402 65502
H50 C26 3.225 .
H50 C30 3.571 .
H50 C51 3.011 65502
H50 H6 3.060 45401
H50 H22 2.499 .
H50 H22 3.491 65502
H50 H25 3.155 .
H50 H27 3.111 .
H50 H49 2.244 65502
H50 H50 2.979 65502
H51 C21 3.546 55401
H51 C22 3.234 55401
H51 C26 3.540 .
H51 H3 3.045 75602
H51 H19 3.134 55401
H51 H21 3.232 .
H51 H22 3.092 .
H51 H49 3.402 65502
H52 C25 3.563 65502
H52 C26 3.032 65502
H52 H4 3.323 55401
H52 H6 3.023 45401
H52 H21 3.454 65502
H52 H22 2.488 65502
H52 H27 2.946 65502
H52 H30 3.216 75502
H52 H31 3.057 75502
H52 H35 3.322 55401
H53 N2 3.492 55401
H53 C6 3.175 55401
H53 C7 3.252 45401
H53 C22 3.499 55401
H53 C23 3.019 55401
H53 H4 2.365 55401
H53 H6 2.316 45401
H53 H7 3.573 45401
H53 H20 2.859 55401
H53 H31 3.507 75502
H54 C22 3.029 55401
H54 C23 3.471 55401
H54 C35 3.314 .
H54 H3 3.013 75602
H54 H19 2.510 55401
H54 H20 3.295 55401
H54 H31 2.990 .
H55 C5 2.903 75602
H55 C6 3.222 75602
H55 C30 3.371 65502
H55 H3 2.503 75602
H55 H4 3.085 75602
H55 H20 3.032 75602
H55 H26 3.174 65502
H55 H27 2.709 65502
H55 H31 3.515 .
